data_7039173
loop_
_publ_author_name
'Gong, Dan-Ping'
'Cao, Deng-Ke'

_publ_section_title
;
 Heteroleptic Ir(iii) and Pt(ii) complexes based on
 2-(2,4-difluorophenyl)-pyridine and bisthienylethene BrLH: the influence
 of the metal center on structures, luminescence and photochromism.
;
_journal_issue 22
_journal_name_full 'Dalton transactions (Cambridge, England : 2003)'
_journal_page_first 9328
_journal_page_last 9335
_journal_paper_doi 10.1039/c6dt01175f
_journal_volume 45
_journal_year 2016
_chemical_formula_moiety 'C32 H24 Br F2 N3 O Pt S2, C H4 O'
_chemical_formula_sum 'C33 H28 Br F2 N3 O2 Pt S2'
_chemical_formula_weight 875.70
_space_group_crystal_system monoclinic
_space_group_IT_number 14
_space_group_name_Hall '-P 2ybc'
_space_group_name_H-M_alt 'P 1 21/c 1'
_symmetry_space_group_name_Hall '-P 2ybc'
_symmetry_space_group_name_H-M 'P 1 21/c 1'
_atom_sites_solution_hydrogens geom
_audit_creation_method SHELXL-2014/6
_audit_update_record
;
2016-03-21 deposited with the CCDC.
2016-05-03 downloaded from the CCDC.
;
_cell_angle_alpha 90
_cell_angle_beta 106.7110(10)
_cell_angle_gamma 90
_cell_formula_units_Z 4
_cell_length_a 18.7488(14)
_cell_length_b 15.1208(11)
_cell_length_c 12.4253(9)
_cell_measurement_reflns_used 4974
_cell_measurement_temperature 296(2)
_cell_measurement_theta_max 23.46
_cell_measurement_theta_min 2.22
_cell_volume 3373.8(4)
_computing_cell_refinement SMART
_computing_data_collection 'SMART (Bruker, 2000)'
_computing_data_reduction 'SAINT (Bruker, 2000)'
_computing_molecular_graphics SHELXTL
_computing_publication_material SHELXTL
_computing_structure_refinement 'SHELXL-2014/6 (Sheldrick, 2014)'
_computing_structure_solution 'SHELXTL (Bruker, 2000)'
_diffrn_ambient_temperature 296(2)
_diffrn_measured_fraction_theta_full 0.998
_diffrn_measured_fraction_theta_max 0.998
_diffrn_measurement_device_type 'Bruke Smart Aepex CCD area detector'
_diffrn_radiation_type MoK\a
_diffrn_radiation_wavelength 0.71073
_diffrn_reflns_av_R_equivalents 0.0668
_diffrn_reflns_av_unetI/netI 0.0835
_diffrn_reflns_Laue_measured_fraction_full 0.998
_diffrn_reflns_Laue_measured_fraction_max 0.998
_diffrn_reflns_limit_h_max 22
_diffrn_reflns_limit_h_min -23
_diffrn_reflns_limit_k_max 18
_diffrn_reflns_limit_k_min -17
_diffrn_reflns_limit_l_max 15
_diffrn_reflns_limit_l_min -15
_diffrn_reflns_number 19822
_diffrn_reflns_point_group_measured_fraction_full 0.998
_diffrn_reflns_point_group_measured_fraction_max 0.998
_diffrn_reflns_theta_full 25.242
_diffrn_reflns_theta_max 26.000
_diffrn_reflns_theta_min 1.761
_exptl_absorpt_coefficient_mu 5.512
_exptl_absorpt_correction_T_max 0.643
_exptl_absorpt_correction_T_min 0.277
_exptl_absorpt_correction_type multi-scan
_exptl_absorpt_process_details 'SADABS, Bruker(2000)'
_exptl_crystal_colour yellow
_exptl_crystal_density_diffrn 1.724
_exptl_crystal_density_method 'not measured'
_exptl_crystal_description lamellar
_exptl_crystal_F_000 1704
_exptl_crystal_size_max 0.25
_exptl_crystal_size_mid 0.2
_exptl_crystal_size_min 0.08
_refine_diff_density_max 1.535
_refine_diff_density_min -1.405
_refine_diff_density_rms 0.169
_refine_ls_extinction_method none
_refine_ls_goodness_of_fit_ref 1.036
_refine_ls_hydrogen_treatment constr
_refine_ls_matrix_type full
_refine_ls_number_parameters 397
_refine_ls_number_reflns 6614
_refine_ls_number_restraints 19
_refine_ls_restrained_S_all 1.058
_refine_ls_R_factor_all 0.0769
_refine_ls_R_factor_gt 0.0501
_refine_ls_shift/su_max 0.001
_refine_ls_shift/su_mean 0.000
_refine_ls_structure_factor_coef Fsqd
_refine_ls_weighting_details 'w=1/[\s^2^(Fo^2^)+(0.0653P)^2^] where P=(Fo^2^+2Fc^2^)/3'
_refine_ls_weighting_scheme calc
_refine_ls_wR_factor_gt 0.1226
_refine_ls_wR_factor_ref 0.1359
_reflns_Friedel_coverage 0.000
_reflns_number_gt 4788
_reflns_number_total 6614
_reflns_threshold_expression 'I > 2\s(I)'
_cod_data_source_file c6dt01175f2.cif
_cod_data_source_block 2
_cod_depositor_comments 'Adding full bibliography for 7039172--7039173.cif.'
_cod_database_code 7039173
_shelx_space_group_comment
;
The symmetry employed for this shelxl refinement is uniquely defined
by the following loop, which should always be used as a source of
symmetry information in preference to the above space-group names.
They are only intended as comments.
;
_shelxl_version_number 2014/6

loop_
_space_group_symop_operation_xyz
'x, y, z'
'-x, y+1/2, -z+1/2'
'-x, -y, -z'
'x, -y-1/2, z-1/2'

loop_
_atom_site_label
_atom_site_type_symbol
_atom_site_fract_x
_atom_site_fract_y
_atom_site_fract_z
_atom_site_U_iso_or_equiv
_atom_site_adp_type
_atom_site_occupancy
_atom_site_site_symmetry_order
_atom_site_calc_flag
_atom_site_refinement_flags_posn
_atom_site_refinement_flags_adp
Pt1 Pt 0.35625(2) 0.43994(2) 0.27679(2) 0.03943(12) Uani 1 1 d . .
Br1 Br 0.60643(5) 0.37469(6) -0.05686(8) 0.0600(2) Uani 1 1 d . .
S1 S 0.06774(15) 0.5291(2) 0.1394(3) 0.0836(8) Uani 1 1 d . .
S2 S 0.0878(2) 0.4368(2) -0.3665(3) 0.0960(10) Uani 1 1 d . U
F1 F 0.1919(3) 0.7373(3) 0.1799(6) 0.0921(19) Uani 1 1 d . .
F2 F 0.2940(4) 0.6625(4) 0.5589(5) 0.0850(18) Uani 1 1 d . .
O1 O 0.4213(3) 0.3291(3) 0.2624(4) 0.0423(12) Uani 1 1 d . .
O2 O 0.3370(4) 0.1818(4) 0.2516(6) 0.0774(19) Uani 1 1 d . .
H2D H 0.3540 0.2333 0.2711 0.116 Uiso 1 1 d R U
N1 N 0.3095(4) 0.4224(4) 0.1093(5) 0.0431(15) Uani 1 1 d . .
N2 N 0.3051(3) 0.3918(4) -0.0640(5) 0.0468(15) Uani 1 1 d . .
H2A H 0.3195 0.3776 -0.1215 0.056 Uiso 1 1 calc R U
N3 N 0.3992(4) 0.4493(4) 0.4406(6) 0.0486(17) Uani 1 1 d . .
C1 C 0.4592(5) 0.3369(4) 0.1871(7) 0.0459(19) Uani 1 1 d . .
C2 C 0.5326(4) 0.3095(5) 0.2151(7) 0.050(2) Uani 1 1 d . .
H2B H 0.5531 0.2832 0.2848 0.060 Uiso 1 1 calc R U
C3 C 0.5763(4) 0.3192(5) 0.1455(7) 0.0454(18) Uani 1 1 d . .
H3A H 0.6257 0.3010 0.1678 0.054 Uiso 1 1 calc R U
C4 C 0.5459(5) 0.3564(5) 0.0413(7) 0.050(2) Uani 1 1 d . .
C5 C 0.4726(4) 0.3834(5) 0.0076(7) 0.0460(18) Uani 1 1 d . .
H5A H 0.4522 0.4076 -0.0634 0.055 Uiso 1 1 calc R U
C6 C 0.4292(4) 0.3740(5) 0.0824(6) 0.0384(16) Uani 1 1 d . .
C7 C 0.3503(4) 0.3967(4) 0.0443(6) 0.0354(15) Uani 1 1 d . .
C8 C 0.2354(5) 0.4315(5) 0.0435(6) 0.0434(18) Uani 1 1 d . .
C9 C 0.2323(4) 0.4131(5) -0.0668(8) 0.050(2) Uani 1 1 d . .
C10 C 0.1180(6) 0.5829(7) -0.0368(10) 0.083(3) Uani 1 1 d . .
H10A H 0.0758 0.6204 -0.0418 0.125 Uiso 1 1 calc R U
H10B H 0.1624 0.6181 -0.0203 0.125 Uiso 1 1 calc R U
H10C H 0.1114 0.5528 -0.1070 0.125 Uiso 1 1 calc R U
C11 C 0.1244(4) 0.5185(6) 0.0519(7) 0.053(2) Uani 1 1 d . .
C12 C 0.1745(4) 0.4536(5) 0.0884(7) 0.0465(19) Uani 1 1 d . .
C13 C 0.1669(5) 0.4115(6) 0.1906(8) 0.060(2) Uani 1 1 d . .
H13A H 0.1972 0.3652 0.2264 0.072 Uiso 1 1 calc R U
C14 C 0.1111(6) 0.4462(7) 0.2290(9) 0.074(3) Uani 1 1 d . .
C15 C 0.0849(8) 0.4188(9) 0.3211(11) 0.117(5) Uani 1 1 d . .
H15A H 0.0451 0.4568 0.3263 0.175 Uiso 1 1 calc R U
H15B H 0.0673 0.3590 0.3092 0.175 Uiso 1 1 calc R U
H15C H 0.1249 0.4222 0.3895 0.175 Uiso 1 1 calc R U
C16 C 0.2220(7) 0.5312(8) -0.2646(11) 0.107(4) Uani 1 1 d . .
H16A H 0.2053 0.5585 -0.3373 0.160 Uiso 1 1 calc R U
H16B H 0.2247 0.5749 -0.2075 0.160 Uiso 1 1 calc R U
H16C H 0.2705 0.5059 -0.2546 0.160 Uiso 1 1 calc R U
C17 C 0.1689(6) 0.4607(7) -0.2559(8) 0.068(3) Uani 1 1 d . .
C18 C 0.1723(5) 0.4094(6) -0.1715(7) 0.053(2) Uani 1 1 d . .
C19 C 0.1097(5) 0.3516(7) -0.1869(9) 0.074(3) Uani 1 1 d . .
H19A H 0.1047 0.3124 -0.1318 0.089 Uiso 1 1 calc R U
C20 C 0.0605(8) 0.3585(9) -0.2846(11) 0.102(3) Uani 1 1 d . U
C21 C -0.0129(9) 0.3068(10) -0.3287(14) 0.145(5) Uani 1 1 d . U
H21A H -0.0380 0.3257 -0.4038 0.217 Uiso 1 1 calc R U
H21B H -0.0023 0.2447 -0.3289 0.217 Uiso 1 1 calc R U
H21C H -0.0441 0.3177 -0.2809 0.217 Uiso 1 1 calc R U
C22 C 0.3058(4) 0.5491(4) 0.3037(6) 0.0383(16) Uani 1 1 d . .
C23 C 0.2662(4) 0.6099(5) 0.2258(8) 0.054(2) Uani 1 1 d . .
H23A H 0.2612 0.6021 0.1498 0.065 Uiso 1 1 calc R U
C24 C 0.2345(5) 0.6811(6) 0.2612(8) 0.059(2) Uani 1 1 d . .
C25 C 0.2392(6) 0.6996(6) 0.3663(9) 0.070(3) Uani 1 1 d . .
H25A H 0.2140 0.7472 0.3855 0.085 Uiso 1 1 calc R U
C26 C 0.2850(5) 0.6427(6) 0.4493(9) 0.066(3) Uani 1 1 d . .
C27 C 0.3186(5) 0.5687(5) 0.4171(8) 0.051(2) Uani 1 1 d . .
C28 C 0.3721(4) 0.5121(5) 0.4990(7) 0.0462(18) Uani 1 1 d . .
C29 C 0.3987(6) 0.5195(6) 0.6129(7) 0.062(2) Uani 1 1 d . .
H29A H 0.3793 0.5620 0.6507 0.075 Uiso 1 1 calc R U
C30 C 0.4532(6) 0.4652(6) 0.6707(8) 0.066(3) Uani 1 1 d . .
H30A H 0.4713 0.4711 0.7483 0.079 Uiso 1 1 calc R U
C31 C 0.4823(5) 0.4018(5) 0.6178(7) 0.057(2) Uani 1 1 d . .
H31A H 0.5202 0.3644 0.6575 0.068 Uiso 1 1 calc R U
C32 C 0.4535(5) 0.3954(5) 0.5045(8) 0.054(2) Uani 1 1 d . .
H32A H 0.4721 0.3513 0.4679 0.064 Uiso 1 1 calc R U
C33 C 0.2887(6) 0.1844(7) 0.1348(9) 0.083(3) Uani 1 1 d . .
H33D H 0.2575 0.1329 0.1210 0.125 Uiso 1 1 d R U
H33C H 0.2582 0.2365 0.1238 0.125 Uiso 1 1 d R U
H33A H 0.3186 0.1851 0.0837 0.125 Uiso 1 1 d R U

loop_
_atom_site_aniso_label
_atom_site_aniso_U_11
_atom_site_aniso_U_22
_atom_site_aniso_U_33
_atom_site_aniso_U_23
_atom_site_aniso_U_13
_atom_site_aniso_U_12
Pt1 0.0419(2) 0.04023(17) 0.03916(19) -0.00113(12) 0.01639(14) -0.00028(12)
Br1 0.0491(5) 0.0704(5) 0.0691(6) -0.0044(4) 0.0306(5) -0.0025(4)
S1 0.0516(15) 0.117(2) 0.089(2) -0.0113(17) 0.0315(15) 0.0171(14)
S2 0.0853(18) 0.119(2) 0.0723(17) -0.0050(14) 0.0045(14) 0.0221(15)
F1 0.086(4) 0.058(3) 0.132(6) 0.015(3) 0.032(4) 0.019(3)
F2 0.117(5) 0.090(4) 0.065(3) -0.026(3) 0.052(3) 0.011(3)
O1 0.050(3) 0.046(3) 0.035(3) 0.006(2) 0.019(2) 0.004(2)
O2 0.103(5) 0.064(4) 0.071(5) 0.011(3) 0.035(4) -0.022(4)
N1 0.053(4) 0.043(3) 0.037(3) 0.000(3) 0.017(3) 0.009(3)
N2 0.045(4) 0.053(4) 0.045(4) 0.002(3) 0.017(3) 0.002(3)
N3 0.052(4) 0.043(4) 0.051(4) -0.004(3) 0.015(3) -0.004(3)
C1 0.058(5) 0.031(4) 0.050(5) 0.003(3) 0.016(4) 0.004(3)
C2 0.049(5) 0.041(4) 0.056(5) 0.000(3) 0.012(4) 0.009(3)
C3 0.037(4) 0.050(4) 0.049(5) 0.000(4) 0.013(4) 0.011(3)
C4 0.052(5) 0.038(4) 0.065(6) -0.005(4) 0.026(4) 0.003(3)
C5 0.049(5) 0.045(4) 0.046(5) 0.003(3) 0.017(4) 0.006(3)
C6 0.031(4) 0.043(4) 0.042(4) -0.004(3) 0.013(3) -0.001(3)
C7 0.029(4) 0.040(4) 0.035(4) -0.001(3) 0.008(3) 0.003(3)
C8 0.050(5) 0.051(4) 0.032(4) 0.001(3) 0.018(4) 0.003(3)
C9 0.036(5) 0.049(4) 0.067(6) 0.006(4) 0.016(4) 0.003(3)
C10 0.071(7) 0.090(7) 0.086(8) 0.010(6) 0.019(6) 0.025(6)
C11 0.043(5) 0.070(5) 0.046(5) -0.002(4) 0.011(4) 0.004(4)
C12 0.029(4) 0.059(5) 0.050(5) -0.004(4) 0.009(4) -0.003(3)
C13 0.045(5) 0.074(6) 0.069(6) -0.002(5) 0.026(5) -0.007(4)
C14 0.066(7) 0.109(9) 0.056(6) -0.010(5) 0.035(5) -0.023(5)
C15 0.138(13) 0.149(12) 0.095(10) 0.010(8) 0.085(10) 0.003(9)
C16 0.107(10) 0.108(9) 0.114(11) 0.049(8) 0.048(9) 0.017(8)
C17 0.061(6) 0.091(7) 0.052(6) -0.001(5) 0.014(5) 0.018(5)
C18 0.052(5) 0.070(5) 0.036(4) -0.003(4) 0.010(4) 0.010(4)
C19 0.054(6) 0.096(8) 0.067(7) -0.006(5) 0.008(5) -0.007(5)
C20 0.100(4) 0.104(4) 0.100(4) -0.006(3) 0.027(3) 0.001(3)
C21 0.126(6) 0.141(7) 0.155(7) -0.019(5) 0.021(5) -0.025(5)
C22 0.032(4) 0.048(4) 0.039(4) -0.001(3) 0.016(3) -0.005(3)
C23 0.044(5) 0.047(5) 0.075(6) -0.004(4) 0.022(5) -0.002(4)
C24 0.062(6) 0.051(5) 0.068(6) 0.004(4) 0.027(5) 0.004(4)
C25 0.079(7) 0.049(5) 0.098(8) -0.015(5) 0.048(6) 0.003(5)
C26 0.064(6) 0.048(5) 0.100(8) -0.016(5) 0.048(6) -0.012(4)
C27 0.051(5) 0.048(4) 0.064(6) -0.013(4) 0.033(4) -0.010(4)
C28 0.047(5) 0.047(4) 0.048(5) -0.003(3) 0.019(4) -0.013(4)
C29 0.087(7) 0.062(5) 0.042(5) -0.015(4) 0.026(5) -0.024(5)
C30 0.085(7) 0.075(6) 0.042(5) 0.006(4) 0.024(5) -0.016(5)
C31 0.073(6) 0.056(5) 0.037(5) 0.004(4) 0.009(5) -0.009(5)
C32 0.050(5) 0.045(4) 0.063(6) 0.007(4) 0.011(4) -0.001(4)
C33 0.100(9) 0.070(6) 0.081(8) 0.007(5) 0.028(7) -0.009(6)

loop_
_atom_type_symbol
_atom_type_description
_atom_type_scat_dispersion_real
_atom_type_scat_dispersion_imag
_atom_type_scat_source
C C 0.0033 0.0016 'International Tables Vol C Tables 4.2.6.8 and 6.1.1.4'
H H 0.0000 0.0000 'International Tables Vol C Tables 4.2.6.8 and 6.1.1.4'
N N 0.0061 0.0033 'International Tables Vol C Tables 4.2.6.8 and 6.1.1.4'
O O 0.0106 0.0060 'International Tables Vol C Tables 4.2.6.8 and 6.1.1.4'
F F 0.0171 0.0103 'International Tables Vol C Tables 4.2.6.8 and 6.1.1.4'
S S 0.1246 0.1234 'International Tables Vol C Tables 4.2.6.8 and 6.1.1.4'
Br Br -0.2901 2.4595 'International Tables Vol C Tables 4.2.6.8 and 6.1.1.4'
Pt Pt -1.7033 8.3905 'International Tables Vol C Tables 4.2.6.8 and 6.1.1.4'

loop_
_geom_angle_atom_site_label_1
_geom_angle_atom_site_label_2
_geom_angle_atom_site_label_3
_geom_angle
N3 Pt1 C22 80.7(3)
N3 Pt1 N1 176.3(2)
C22 Pt1 N1 101.3(3)
N3 Pt1 O1 94.0(2)
C22 Pt1 O1 173.2(2)
N1 Pt1 O1 84.2(2)
C14 S1 C11 94.4(5)
C20 S2 C17 90.9(6)
C1 O1 Pt1 115.3(4)
C33 O2 H2D 109.3
C7 N1 C8 108.8(6)
C7 N1 Pt1 120.7(5)
C8 N1 Pt1 130.5(5)
C7 N2 C9 109.6(7)
C7 N2 H2A 125.2
C9 N2 H2A 125.2
C32 N3 C28 115.5(7)
C32 N3 Pt1 125.0(6)
C28 N3 Pt1 119.4(5)
O1 C1 C6 122.9(7)
O1 C1 C2 119.3(7)
C6 C1 C2 117.8(8)
C3 C2 C1 123.0(8)
C3 C2 H2B 118.5
C1 C2 H2B 118.5
C2 C3 C4 118.8(7)
C2 C3 H3A 120.6
C4 C3 H3A 120.6
C5 C4 C3 120.9(8)
C5 C4 Br1 119.1(6)
C3 C4 Br1 120.0(6)
C4 C5 C6 119.0(7)
C4 C5 H5A 120.5
C6 C5 H5A 120.5
C1 C6 C5 120.5(7)
C1 C6 C7 120.1(7)
C5 C6 C7 119.2(7)
N1 C7 N2 108.3(6)
N1 C7 C6 125.6(7)
N2 C7 C6 126.0(7)
C9 C8 N1 108.1(7)
C9 C8 C12 128.0(8)
N1 C8 C12 123.9(7)
C8 C9 N2 105.1(7)
C8 C9 C18 134.0(8)
N2 C9 C18 120.9(8)
C11 C10 H10A 109.5
C11 C10 H10B 109.5
H10A C10 H10B 109.5
C11 C10 H10C 109.5
H10A C10 H10C 109.5
H10B C10 H10C 109.5
C12 C11 C10 130.1(8)
C12 C11 S1 110.5(7)
C10 C11 S1 118.9(7)
C11 C12 C13 112.2(8)
C11 C12 C8 126.2(8)
C13 C12 C8 121.3(7)
C14 C13 C12 114.1(9)
C14 C13 H13A 122.9
C12 C13 H13A 122.9
C13 C14 C15 129.6(11)
C13 C14 S1 108.7(8)
C15 C14 S1 121.5(9)
C14 C15 H15A 109.5
C14 C15 H15B 109.5
H15A C15 H15B 109.5
C14 C15 H15C 109.5
H15A C15 H15C 109.5
H15B C15 H15C 109.5
C17 C16 H16A 109.5
C17 C16 H16B 109.5
H16A C16 H16B 109.5
C17 C16 H16C 109.5
H16A C16 H16C 109.5
H16B C16 H16C 109.5
C18 C17 C16 127.8(10)
C18 C17 S2 109.8(9)
C16 C17 S2 122.3(8)
C17 C18 C19 114.3(9)
C17 C18 C9 123.2(9)
C19 C18 C9 122.4(8)
C20 C19 C18 114.2(11)
C20 C19 H19A 122.9
C18 C19 H19A 122.9
C19 C20 C21 127.8(13)
C19 C20 S2 110.6(10)
C21 C20 S2 121.5(11)
C20 C21 H21A 109.5
C20 C21 H21B 109.5
H21A C21 H21B 109.5
C20 C21 H21C 109.5
H21A C21 H21C 109.5
H21B C21 H21C 109.5
C23 C22 C27 117.9(7)
C23 C22 Pt1 128.4(6)
C27 C22 Pt1 113.4(6)
C24 C23 C22 119.7(9)
C24 C23 H23A 120.2
C22 C23 H23A 120.2
C25 C24 C23 125.4(9)
C25 C24 F1 117.0(8)
C23 C24 F1 117.7(9)
C24 C25 C26 116.4(8)
C24 C25 H25A 121.8
C26 C25 H25A 121.8
F2 C26 C27 121.9(9)
F2 C26 C25 117.9(8)
C27 C26 C25 120.2(9)
C26 C27 C22 120.0(9)
C26 C27 C28 122.6(8)
C22 C27 C28 117.2(7)
C29 C28 N3 121.5(8)
C29 C28 C27 129.8(8)
N3 C28 C27 108.5(7)
C30 C29 C28 119.9(9)
C30 C29 H29A 120.0
C28 C29 H29A 120.0
C29 C30 C31 121.4(9)
C29 C30 H30A 119.3
C31 C30 H30A 119.3
C30 C31 C32 117.0(9)
C30 C31 H31A 121.5
C32 C31 H31A 121.5
N3 C32 C31 124.6(8)
N3 C32 H32A 117.7
C31 C32 H32A 117.7
O2 C33 H33D 108.9
O2 C33 H33C 109.5
H33D C33 H33C 109.5
O2 C33 H33A 110.0
H33D C33 H33A 109.5
H33C C33 H33A 109.5

loop_
_geom_bond_atom_site_label_1
_geom_bond_atom_site_label_2
_geom_bond_distance
Pt1 N3 1.967(7)
Pt1 C22 1.978(7)
Pt1 N1 2.030(6)
Pt1 O1 2.110(5)
Br1 C4 1.909(8)
S1 C14 1.718(12)
S1 C11 1.732(9)
S2 C20 1.733(14)
S2 C17 1.769(11)
F1 C24 1.385(10)
F2 C26 1.358(11)
O1 C1 1.333(9)
O2 C33 1.474(11)
O2 H2D 0.8500
N1 C7 1.320(9)
N1 C8 1.401(10)
N2 C7 1.371(9)
N2 C9 1.393(9)
N2 H2A 0.8600
N3 C32 1.366(10)
N3 C28 1.378(10)
C1 C6 1.380(10)
C1 C2 1.382(11)
C2 C3 1.359(11)
C2 H2B 0.9300
C3 C4 1.375(11)
C3 H3A 0.9300
C4 C5 1.379(10)
C5 C6 1.407(10)
C5 H5A 0.9300
C6 C7 1.459(9)
C8 C9 1.383(11)
C8 C12 1.448(11)
C9 C18 1.456(11)
C10 C11 1.449(13)
C10 H10A 0.9600
C10 H10B 0.9600
C10 H10C 0.9600
C11 C12 1.344(11)
C12 C13 1.463(12)
C13 C14 1.372(14)
C13 H13A 0.9300
C14 C15 1.430(14)
C15 H15A 0.9600
C15 H15B 0.9600
C15 H15C 0.9600
C16 C17 1.485(15)
C16 H16A 0.9600
C16 H16B 0.9600
C16 H16C 0.9600
C17 C18 1.291(13)
C18 C19 1.431(13)
C19 C20 1.300(15)
C19 H19A 0.9300
C20 C21 1.539(18)
C21 H21A 0.9600
C21 H21B 0.9600
C21 H21C 0.9600
C22 C23 1.386(11)
C22 C27 1.392(11)
C23 C24 1.361(11)
C23 H23A 0.9300
C24 C25 1.314(12)
C25 C26 1.425(14)
C25 H25A 0.9300
C26 C27 1.397(11)
C27 C28 1.479(12)
C28 C29 1.364(11)
C29 C30 1.346(13)
C29 H29A 0.9300
C30 C31 1.362(13)
C30 H30A 0.9300
C31 C32 1.358(11)
C31 H31A 0.9300
C32 H32A 0.9300
C33 H33D 0.9601
C33 H33C 0.9599
C33 H33A 0.9599
